data_2231084
loop_
_publ_author_name
'Seo, Daniel M.'
'Boyle, Paul D.'
'Henderson, Wesley A.'

_publ_section_title
;
 Tetrakis(acetonitrile-\k<i>N</i>)lithium hexafluoridophosphate
 acetonitrile monosolvate
;
_journal_coeditor_code FJ2439
_journal_issue 8
_journal_name_full 'Acta Crystallographica Section E'
_journal_page_first m1148
_journal_paper_doi 10.1107/S1600536811027528
_journal_volume 67
_journal_year 2011
_chemical_formula_iupac '[Li (C2 H3 N)4] P F6, C2 H3 N'
_chemical_formula_moiety 'C8 H12 Li N4 +, F6 P -, C2 H3 N'
_chemical_formula_sum 'C10 H15 F6 Li N5 P'
_chemical_formula_weight 357.18
_chemical_name_systematic
;
Tetrakis(acetonitrile-\k<i>N</i>)lithium hexafluorophosphate acetonitrile
monosolvate
;
_space_group_IT_number 19
_symmetry_cell_setting orthorhombic
_symmetry_space_group_name_Hall 'P 2ac 2ab'
_symmetry_space_group_name_H-M 'P 21 21 21'
_atom_sites_solution_hydrogens geom
_atom_sites_solution_primary direct
_atom_sites_solution_secondary difmap
_audit_creation_method SHELXL-97
_cell_angle_alpha 90.00
_cell_angle_beta 90.00
_cell_angle_gamma 90.00
_cell_formula_units_Z 12
_cell_length_a 8.6064(3)
_cell_length_b 21.9864(8)
_cell_length_c 27.8721(10)
_cell_measurement_reflns_used 9760
_cell_measurement_temperature 110
_cell_measurement_theta_max 25.30
_cell_measurement_theta_min 2.87
_cell_volume 5274.1(3)
_computing_cell_refinement 'SAINT (Bruker, 2009)'
_computing_data_collection 'APEX2 (Bruker, 2009)'
_computing_data_reduction 'SAINT (Bruker, 2009)'
_computing_molecular_graphics 'ORTEP-3 (Farrugia, 1997)'
_computing_publication_material 'cif2tables.py (Boyle, 2008)'
_computing_structure_refinement 'SHELXTL (Sheldrick, 2008)'
_computing_structure_solution 'SHELXS (Sheldrick, 2008)'
_diffrn_ambient_temperature 110
_diffrn_measured_fraction_theta_full 0.997
_diffrn_measured_fraction_theta_max 0.997
_diffrn_measurement_device_type 'Bruker--Nonius Kappa Axis X8 APEXII'
_diffrn_measurement_method '\w and \f'
_diffrn_radiation_monochromator graphite
_diffrn_radiation_source 'fine-focus sealed tube'
_diffrn_radiation_type MoK\a
_diffrn_radiation_wavelength 0.71073
_diffrn_reflns_av_R_equivalents 0.0600
_diffrn_reflns_av_sigmaI/netI 0.0477
_diffrn_reflns_limit_h_max 12
_diffrn_reflns_limit_h_min -12
_diffrn_reflns_limit_k_max 32
_diffrn_reflns_limit_k_min -32
_diffrn_reflns_limit_l_max 40
_diffrn_reflns_limit_l_min -40
_diffrn_reflns_number 128974
_diffrn_reflns_theta_full 31.57
_diffrn_reflns_theta_max 31.57
_diffrn_reflns_theta_min 1.99
_diffrn_standards_decay_% 0
_diffrn_standards_interval_count 0
_diffrn_standards_interval_time 0
_diffrn_standards_number 0
_exptl_absorpt_coefficient_mu 0.215
_exptl_absorpt_correction_T_max 0.9443
_exptl_absorpt_correction_T_min 0.8695
_exptl_absorpt_correction_type multi-scan
_exptl_absorpt_process_details '(SADABS; Bruker, 2009)'
_exptl_crystal_colour colourless
_exptl_crystal_density_diffrn 1.349
_exptl_crystal_density_method 'not measured'
_exptl_crystal_description prism
_exptl_crystal_F_000 2184
_exptl_crystal_size_max 0.67
_exptl_crystal_size_mid 0.40
_exptl_crystal_size_min 0.27
_refine_diff_density_max 0.456
_refine_diff_density_min -0.312
_refine_ls_abs_structure_details 'Flack (1983), 7916 Friedel pairs'
_refine_ls_abs_structure_Flack 0.45(7)
_refine_ls_extinction_method none
_refine_ls_goodness_of_fit_ref 1.027
_refine_ls_hydrogen_treatment constr
_refine_ls_matrix_type full
_refine_ls_number_parameters 749
_refine_ls_number_reflns 17572
_refine_ls_number_restraints 0
_refine_ls_restrained_S_all 1.027
_refine_ls_R_factor_all 0.0813
_refine_ls_R_factor_gt 0.0542
_refine_ls_shift/su_max 0.001
_refine_ls_shift/su_mean 0.000
_refine_ls_structure_factor_coef Fsqd
_refine_ls_weighting_details 'calc w=1/[\s^2^(Fo^2^)+(0.0925P)^2^+0.5839P] where P=(Fo^2^+2Fc^2^)/3'
_refine_ls_weighting_scheme calc
_refine_ls_wR_factor_gt 0.1422
_refine_ls_wR_factor_ref 0.1573
_reflns_number_gt 13189
_reflns_number_total 17572
_reflns_threshold_expression I>2sigma(I)
_cod_data_source_file fj2439.cif
_cod_data_source_block I
_cod_database_code 2231084
_cod_database_fobs_code 2231084

loop_
_symmetry_equiv_pos_as_xyz
'x, y, z'
'x+1/2, -y+1/2, -z'
'-x, y+1/2, -z+1/2'
'-x+1/2, -y, z+1/2'

loop_
_atom_site_type_symbol
_atom_site_label
_atom_site_fract_x
_atom_site_fract_y
_atom_site_fract_z
_atom_site_U_iso_or_equiv
_atom_site_adp_type
_atom_site_calc_flag
_atom_site_refinement_flags
_atom_site_occupancy
_atom_site_symmetry_multiplicity
_atom_site_disorder_assembly
_atom_site_disorder_group
Li Li1 0.4767(5) 0.24443(16) 0.92740(13) 0.0283(7) Uani d . 1 1 . .
N N1 0.3918(2) 0.24237(9) 0.86018(7) 0.0315(4) Uani d . 1 1 . .
C C1 0.3294(3) 0.24034(10) 0.82412(8) 0.0270(4) Uani d . 1 1 . .
C C2 0.2510(3) 0.23804(13) 0.77846(9) 0.0395(6) Uani d . 1 1 . .
H H2A 0.2308 0.2795 0.7672 0.059 Uiso calc R 1 1 . .
H H2B 0.1524 0.2163 0.7820 0.059 Uiso calc R 1 1 . .
H H2C 0.3166 0.2168 0.7551 0.059 Uiso calc R 1 1 . .
N N2 0.3962(3) 0.32101(8) 0.96007(7) 0.0309(4) Uani d . 1 1 . .
C C3 0.3370(3) 0.35994(9) 0.97954(8) 0.0268(4) Uani d . 1 1 . .
C C4 0.2623(3) 0.40922(12) 1.00584(9) 0.0373(5) Uani d . 1 1 . .
H H4A 0.1497 0.4026 1.0064 0.056 Uiso calc R 1 1 . .
H H4B 0.2850 0.4480 0.9900 0.056 Uiso calc R 1 1 . .
H H4C 0.3019 0.4102 1.0388 0.056 Uiso calc R 1 1 . .
N N3 0.7092(3) 0.23919(9) 0.93095(7) 0.0337(4) Uani d . 1 1 . .
C C5 0.8413(3) 0.24082(10) 0.93095(8) 0.0273(4) Uani d . 1 1 . .
C C6 1.0104(3) 0.24217(11) 0.93078(9) 0.0333(5) Uani d . 1 1 . .
H H6A 1.0480 0.2546 0.9625 0.050 Uiso calc R 1 1 . .
H H6B 1.0466 0.2712 0.9066 0.050 Uiso calc R 1 1 . .
H H6C 1.0504 0.2016 0.9232 0.050 Uiso calc R 1 1 . .
N N4 0.3809(2) 0.17257(9) 0.96466(7) 0.0317(4) Uani d . 1 1 . .
C C7 0.3163(3) 0.13237(9) 0.98013(8) 0.0272(4) Uani d . 1 1 . .
C C8 0.2329(3) 0.08021(12) 0.99953(9) 0.0355(5) Uani d . 1 1 . .
H H8A 0.1609 0.0645 0.9753 0.053 Uiso calc R 1 1 . .
H H8B 0.1745 0.0927 1.0281 0.053 Uiso calc R 1 1 . .
H H8C 0.3073 0.0483 1.0083 0.053 Uiso calc R 1 1 . .
Li Li2 0.4831(5) 0.07850(16) 0.55254(14) 0.0317(8) Uani d . 1 1 . .
N N5 0.5941(2) 0.08137(10) 0.48759(7) 0.0362(4) Uani d . 1 1 . .
C C9 0.6478(3) 0.08505(10) 0.45077(8) 0.0294(4) Uani d . 1 1 . .
C C10 0.7130(3) 0.08955(12) 0.40250(8) 0.0344(5) Uani d . 1 1 . .
H H10A 0.6803 0.0543 0.3835 0.052 Uiso calc R 1 1 . .
H H10B 0.8266 0.0905 0.4045 0.052 Uiso calc R 1 1 . .
H H10C 0.6757 0.1269 0.3871 0.052 Uiso calc R 1 1 . .
N N6 0.2498(3) 0.07967(9) 0.54441(7) 0.0335(4) Uani d . 1 1 . .
C C11 0.1191(3) 0.07718(10) 0.54844(8) 0.0289(4) Uani d . 1 1 . .
C C12 -0.0483(3) 0.07269(12) 0.55341(10) 0.0392(6) Uani d . 1 1 . .
H H12A -0.0962 0.0714 0.5215 0.059 Uiso calc R 1 1 . .
H H12B -0.0873 0.1081 0.5710 0.059 Uiso calc R 1 1 . .
H H12C -0.0745 0.0355 0.5711 0.059 Uiso calc R 1 1 . .
N N7 0.5280(3) 0.15207(10) 0.59300(8) 0.0391(5) Uani d . 1 1 . .
C C13 0.5289(3) 0.19443(10) 0.61689(8) 0.0316(5) Uani d . 1 1 . .
C C14 0.5297(3) 0.24825(11) 0.64738(9) 0.0378(5) Uani d . 1 1 . .
H H14A 0.4770 0.2391 0.6777 0.057 Uiso calc R 1 1 . .
H H14B 0.4755 0.2815 0.6311 0.057 Uiso calc R 1 1 . .
H H14C 0.6373 0.2604 0.6539 0.057 Uiso calc R 1 1 . .
N N8 0.5384(3) 0.00158(9) 0.58959(8) 0.0386(5) Uani d . 1 1 . .
C C15 0.5484(3) -0.04007(10) 0.61326(8) 0.0311(5) Uani d . 1 1 . .
C C16 0.5610(4) -0.09365(11) 0.64400(9) 0.0395(6) Uani d . 1 1 . .
H H16A 0.6246 -0.0838 0.6721 0.059 Uiso calc R 1 1 . .
H H16B 0.6098 -0.1269 0.6260 0.059 Uiso calc R 1 1 . .
H H16C 0.4571 -0.1062 0.6545 0.059 Uiso calc R 1 1 . .
Li Li3 0.0076(4) 0.09502(17) 0.27226(13) 0.0285(7) Uani d . 1 1 . .
N N9 0.0996(2) 0.17062(9) 0.24202(7) 0.0297(4) Uani d . 1 1 . .
C C17 0.1786(3) 0.20528(9) 0.22427(8) 0.0269(4) Uani d . 1 1 . .
C C18 0.2810(3) 0.24923(11) 0.20127(9) 0.0366(5) Uani d . 1 1 . .
H H18A 0.3334 0.2736 0.2259 0.055 Uiso calc R 1 1 . .
H H18B 0.2197 0.2760 0.1805 0.055 Uiso calc R 1 1 . .
H H18C 0.3587 0.2277 0.1820 0.055 Uiso calc R 1 1 . .
N N10 0.0918(3) 0.01963(9) 0.23909(7) 0.0337(4) Uani d . 1 1 . .
C C19 0.1617(3) -0.01773(10) 0.22136(9) 0.0306(5) Uani d . 1 1 . .
C C20 0.2520(4) -0.06494(12) 0.19745(12) 0.0451(7) Uani d . 1 1 . .
H H20A 0.1834 -0.0893 0.1770 0.068 Uiso calc R 1 1 . .
H H20B 0.3006 -0.0912 0.2216 0.068 Uiso calc R 1 1 . .
H H20C 0.3328 -0.0460 0.1777 0.068 Uiso calc R 1 1 . .
N N11 0.0944(2) 0.09247(9) 0.33925(6) 0.0298(4) Uani d . 1 1 . .
C C21 0.1661(2) 0.09051(9) 0.37360(7) 0.0255(4) Uani d . 1 1 . .
C C22 0.2588(3) 0.08770(12) 0.41673(8) 0.0368(5) Uani d . 1 1 . .
H H22A 0.3248 0.0514 0.4158 0.055 Uiso calc R 1 1 . .
H H22B 0.1903 0.0857 0.4448 0.055 Uiso calc R 1 1 . .
H H22C 0.3242 0.1241 0.4189 0.055 Uiso calc R 1 1 . .
N N12 -0.2267(2) 0.09405(10) 0.27100(7) 0.0338(4) Uani d . 1 1 . .
C C23 -0.3580(3) 0.09458(10) 0.27519(7) 0.0280(4) Uani d . 1 1 . .
C C24 -0.5249(3) 0.09527(12) 0.28170(9) 0.0350(5) Uani d . 1 1 . .
H H24A -0.5552 0.0623 0.3034 0.053 Uiso calc R 1 1 . .
H H24B -0.5761 0.0896 0.2506 0.053 Uiso calc R 1 1 . .
H H24C -0.5565 0.1344 0.2955 0.053 Uiso calc R 1 1 . .
P P1 0.96424(7) 0.41157(2) 0.868437(19) 0.02657(11) Uani d . 1 1 . .
F F1 1.0595(2) 0.35676(7) 0.84498(6) 0.0487(4) Uani d . 1 1 A .
F F2 0.8678(2) 0.46607(7) 0.89150(6) 0.0458(4) Uani d . 1 1 A .
F F3 0.8398(7) 0.4121(3) 0.82520(16) 0.0585(15) Uani d P 0.643(16) 1 A 1
F F4 0.8495(5) 0.3634(2) 0.8934(3) 0.0600(16) Uani d P 0.643(16) 1 A 1
F F5 1.0745(8) 0.4087(3) 0.91135(16) 0.0769(19) Uani d P 0.643(16) 1 A 1
F F6 1.0657(7) 0.4576(3) 0.8407(3) 0.068(2) Uani d P 0.643(16) 1 A 1
F F3' 0.8304(12) 0.3874(7) 0.8409(8) 0.096(6) Uani d P 0.357(16) 1 A 2
F F4' 0.924(3) 0.3725(5) 0.9132(5) 0.098(7) Uani d P 0.357(16) 1 A 2
F F5' 1.1177(11) 0.4365(8) 0.8979(6) 0.099(6) Uani d P 0.357(16) 1 A 2
F F6' 1.027(3) 0.4544(7) 0.8274(6) 0.110(7) Uani d P 0.357(16) 1 A 2
P P2 0.51359(7) 0.42066(2) 0.15009(2) 0.02640(12) Uani d . 1 1 . .
F F7 0.3841(2) 0.46339(8) 0.17316(7) 0.0521(4) Uani d . 1 1 B .
F F8 0.6435(2) 0.37953(9) 0.12640(9) 0.0696(6) Uani d . 1 1 B .
F F9 0.3792(3) 0.37675(13) 0.12999(14) 0.0440(11) Uani d P 0.677(10) 1 B 3
F F10 0.5018(5) 0.45856(15) 0.10114(11) 0.0616(13) Uani d P 0.677(10) 1 B 3
F F11 0.6433(3) 0.46452(16) 0.16889(15) 0.0532(15) Uani d P 0.677(10) 1 B 3
F F12 0.5178(6) 0.38244(17) 0.19771(12) 0.0787(17) Uani d P 0.677(10) 1 B 3
F F9' 0.4171(14) 0.4138(7) 0.1035(3) 0.117(7) Uani d P 0.323(10) 1 B 4
F F10' 0.6068(14) 0.4797(3) 0.1342(6) 0.114(7) Uani d P 0.323(10) 1 B 4
F F11' 0.6121(11) 0.4248(5) 0.1995(3) 0.095(5) Uani d P 0.323(10) 1 B 4
F F12' 0.4302(12) 0.3621(3) 0.1656(5) 0.101(6) Uani d P 0.323(10) 1 B 4
P P3 0.02195(7) 0.23730(3) 0.64355(2) 0.02811(12) Uani d . 1 1 . .
F F13 0.1488(2) 0.28030(9) 0.66797(7) 0.0571(5) Uani d . 1 1 C .
F F14 -0.1073(3) 0.19621(9) 0.61921(9) 0.0726(6) Uani d . 1 1 C .
F F15 0.1179(6) 0.18006(16) 0.6596(2) 0.0811(17) Uani d P 0.723(13) 1 C 5
F F16 0.1159(5) 0.2400(3) 0.59470(14) 0.0794(15) Uani d P 0.723(13) 1 C 5
F F17 -0.0706(4) 0.2365(2) 0.69211(11) 0.0747(16) Uani d P 0.723(13) 1 C 5
F F18 -0.0725(4) 0.29610(12) 0.62768(14) 0.0517(13) Uani d P 0.723(13) 1 C 5
F F15' 0.1477(11) 0.1915(6) 0.6288(7) 0.086(6) Uani d P 0.277(13) 1 C 6
F F16' 0.044(2) 0.2731(7) 0.5971(4) 0.103(9) Uani d P 0.277(13) 1 C 6
F F17' 0.008(2) 0.1978(7) 0.6921(3) 0.098(7) Uani d P 0.277(13) 1 C 6
F F18' -0.1088(11) 0.2809(6) 0.6638(7) 0.109(11) Uani d P 0.277(13) 1 C 6
N N13 0.5640(3) 0.14595(11) 0.74120(10) 0.0485(6) Uani d . 1 1 . .
C C25 0.6588(3) 0.11557(12) 0.72554(10) 0.0390(6) Uani d . 1 1 . .
C C26 0.7796(4) 0.07672(16) 0.70644(13) 0.0580(8) Uani d . 1 1 . .
H H26A 0.8673 0.0756 0.7289 0.087 Uiso calc R 1 1 . .
H H26B 0.8147 0.0927 0.6755 0.087 Uiso calc R 1 1 . .
H H26C 0.7387 0.0355 0.7021 0.087 Uiso calc R 1 1 . .
N N14 0.5132(3) 0.01637(10) 0.93295(9) 0.0445(5) Uani d . 1 1 . .
C C27 0.5128(3) 0.04165(11) 0.89718(10) 0.0363(5) Uani d . 1 1 . .
C C28 0.5129(3) 0.07287(14) 0.85183(11) 0.0465(6) Uani d . 1 1 . .
H H28A 0.4534 0.0492 0.8284 0.070 Uiso calc R 1 1 . .
H H28B 0.6200 0.0776 0.8405 0.070 Uiso calc R 1 1 . .
H H28C 0.4651 0.1130 0.8557 0.070 Uiso calc R 1 1 . .
N N15 0.9699(3) 0.17657(10) 0.46114(9) 0.0464(5) Uani d . 1 1 . .
C C29 0.9032(3) 0.21382(12) 0.47998(9) 0.0359(5) Uani d . 1 1 . .
C C30 0.8206(5) 0.26237(18) 0.50378(12) 0.0642(10) Uani d . 1 1 . .
H H30A 0.8950 0.2891 0.5200 0.096 Uiso calc R 1 1 . .
H H30B 0.7489 0.2451 0.5275 0.096 Uiso calc R 1 1 . .
H H30C 0.7617 0.2858 0.4800 0.096 Uiso calc R 1 1 . .

loop_
_atom_site_aniso_label
_atom_site_aniso_U_11
_atom_site_aniso_U_22
_atom_site_aniso_U_33
_atom_site_aniso_U_12
_atom_site_aniso_U_13
_atom_site_aniso_U_23
Li1 0.0291(19) 0.0287(16) 0.0272(16) 0.0051(16) -0.0016(15) -0.0035(13)
N1 0.0311(10) 0.0324(9) 0.0310(9) -0.0023(8) -0.0011(8) 0.0010(7)
C1 0.0247(10) 0.0278(9) 0.0284(10) -0.0022(8) 0.0026(8) 0.0027(8)
C2 0.0406(14) 0.0480(14) 0.0299(11) -0.0012(12) -0.0090(10) -0.0003(10)
N2 0.0372(11) 0.0283(9) 0.0271(9) 0.0009(8) 0.0027(8) 0.0028(7)
C3 0.0287(11) 0.0272(9) 0.0245(9) -0.0010(8) 0.0018(8) 0.0033(8)
C4 0.0400(14) 0.0356(12) 0.0363(11) 0.0071(11) 0.0062(10) -0.0050(10)
N3 0.0324(11) 0.0371(10) 0.0317(9) -0.0005(9) -0.0009(8) 0.0028(8)
C5 0.0310(12) 0.0257(9) 0.0251(9) 0.0028(9) 0.0020(8) 0.0041(8)
C6 0.0283(12) 0.0332(10) 0.0385(11) 0.0040(10) 0.0001(9) 0.0034(9)
N4 0.0355(11) 0.0284(9) 0.0311(9) 0.0000(8) -0.0012(8) 0.0016(7)
C7 0.0278(11) 0.0283(10) 0.0254(9) 0.0073(8) -0.0005(8) -0.0009(8)
C8 0.0355(13) 0.0343(12) 0.0368(12) -0.0045(10) 0.0047(10) 0.0055(9)
Li2 0.036(2) 0.0274(16) 0.0315(17) -0.0011(17) -0.0026(16) -0.0001(13)
N5 0.0297(10) 0.0480(12) 0.0309(9) -0.0011(9) -0.0018(8) 0.0020(9)
C9 0.0235(10) 0.0337(11) 0.0310(10) 0.0021(9) -0.0035(8) 0.0005(9)
C10 0.0336(12) 0.0372(11) 0.0324(11) 0.0017(10) 0.0033(9) 0.0008(10)
N6 0.0360(11) 0.0303(9) 0.0343(10) -0.0020(8) -0.0017(8) 0.0015(8)
C11 0.0349(12) 0.0240(9) 0.0280(10) -0.0012(9) -0.0019(9) 0.0017(8)
C12 0.0292(12) 0.0379(12) 0.0506(14) 0.0010(10) -0.0011(11) 0.0087(10)
N7 0.0407(12) 0.0360(10) 0.0405(11) -0.0043(10) -0.0059(10) -0.0038(8)
C13 0.0311(12) 0.0330(10) 0.0306(10) -0.0027(10) -0.0009(9) 0.0043(8)
C14 0.0460(14) 0.0312(10) 0.0361(11) 0.0006(11) -0.0020(11) -0.0048(9)
N8 0.0426(12) 0.0353(10) 0.0378(10) 0.0028(10) -0.0007(10) 0.0029(8)
C15 0.0357(12) 0.0316(10) 0.0261(9) 0.0036(9) 0.0025(9) -0.0033(8)
C16 0.0546(16) 0.0326(11) 0.0313(11) 0.0068(11) 0.0075(11) 0.0061(9)
Li3 0.0279(19) 0.0322(16) 0.0255(15) -0.0030(16) 0.0004(14) 0.0003(14)
N9 0.0325(10) 0.0310(9) 0.0257(9) 0.0017(8) -0.0010(8) 0.0007(7)
C17 0.0307(11) 0.0265(9) 0.0235(9) 0.0074(9) -0.0027(8) -0.0025(8)
C18 0.0416(14) 0.0318(11) 0.0366(12) -0.0035(10) 0.0091(11) 0.0010(9)
N10 0.0369(11) 0.0293(9) 0.0348(10) 0.0018(8) -0.0004(9) 0.0012(7)
C19 0.0292(11) 0.0290(10) 0.0336(11) -0.0014(9) 0.0018(10) 0.0042(8)
C20 0.0441(16) 0.0304(12) 0.0607(17) 0.0055(11) 0.0197(13) 0.0022(11)
N11 0.0297(9) 0.0334(9) 0.0264(8) 0.0001(8) -0.0012(7) 0.0023(7)
C21 0.0243(10) 0.0250(8) 0.0272(9) -0.0001(8) 0.0044(8) 0.0000(8)
C22 0.0350(12) 0.0425(13) 0.0329(11) -0.0007(11) -0.0081(10) -0.0022(10)
N12 0.0301(10) 0.0391(10) 0.0322(9) 0.0002(9) 0.0004(8) 0.0001(8)
C23 0.0314(12) 0.0284(9) 0.0241(9) -0.0002(9) -0.0011(8) -0.0008(8)
C24 0.0276(11) 0.0402(11) 0.0373(11) -0.0002(10) 0.0007(10) -0.0009(9)
P1 0.0314(3) 0.0229(2) 0.0254(2) 0.0009(2) -0.0007(2) -0.00043(19)
F1 0.0530(10) 0.0338(7) 0.0593(10) 0.0085(7) 0.0162(8) -0.0081(7)
F2 0.0536(10) 0.0312(7) 0.0526(9) 0.0058(7) 0.0095(8) -0.0099(7)
F3 0.054(2) 0.081(4) 0.0402(18) 0.017(3) -0.0215(14) -0.0149(19)
F4 0.054(2) 0.0334(15) 0.092(4) -0.0029(15) 0.031(2) 0.012(2)
F5 0.083(4) 0.099(4) 0.048(2) 0.014(3) -0.044(2) -0.006(2)
F6 0.052(2) 0.0342(19) 0.118(6) -0.0092(16) 0.040(3) 0.018(3)
F3' 0.037(3) 0.083(8) 0.169(16) 0.000(5) -0.033(7) -0.080(9)
F4' 0.174(17) 0.050(5) 0.070(6) 0.045(7) 0.087(8) 0.036(4)
F5' 0.040(4) 0.120(9) 0.137(10) 0.033(5) -0.038(5) -0.103(8)
F6' 0.210(18) 0.050(6) 0.070(7) 0.041(9) 0.089(9) 0.028(4)
P2 0.0241(3) 0.0235(2) 0.0317(3) 0.0000(2) -0.0001(2) -0.00195(19)
F7 0.0391(9) 0.0438(9) 0.0732(12) 0.0021(7) 0.0123(9) -0.0213(8)
F8 0.0347(9) 0.0619(11) 0.1122(17) 0.0078(9) 0.0047(10) -0.0483(12)
F9 0.0313(12) 0.0368(15) 0.064(2) -0.0071(10) 0.0013(13) -0.0184(14)
F10 0.079(3) 0.061(2) 0.0447(15) -0.0105(19) 0.0114(16) 0.0156(13)
F11 0.0272(12) 0.048(2) 0.085(3) -0.0038(12) -0.0091(15) -0.033(2)
F12 0.120(4) 0.064(2) 0.0523(17) 0.007(3) -0.024(2) 0.0250(16)
F9' 0.109(9) 0.177(16) 0.064(5) 0.048(12) -0.043(6) -0.033(8)
F10' 0.098(9) 0.044(4) 0.200(17) -0.015(4) 0.075(11) 0.031(6)
F11' 0.088(6) 0.137(11) 0.060(5) 0.028(7) -0.035(5) -0.023(6)
F12' 0.097(8) 0.045(4) 0.160(15) -0.029(4) 0.055(10) 0.004(5)
P3 0.0297(3) 0.0256(2) 0.0290(2) 0.0024(2) -0.0014(2) 0.00179(19)
F13 0.0469(10) 0.0572(10) 0.0673(12) -0.0074(9) -0.0192(9) -0.0042(9)
F14 0.0601(13) 0.0539(11) 0.1037(17) -0.0136(10) -0.0200(12) -0.0275(11)
F15 0.087(3) 0.0463(16) 0.110(4) 0.0323(18) -0.012(3) 0.024(2)
F16 0.080(2) 0.112(4) 0.0463(17) 0.023(2) 0.0308(16) 0.004(2)
F17 0.073(2) 0.106(4) 0.0446(15) 0.003(3) 0.0289(15) 0.0200(19)
F18 0.059(2) 0.0370(12) 0.059(2) 0.0187(12) -0.0195(18) 0.0046(12)
F15' 0.044(4) 0.073(8) 0.140(14) 0.017(5) 0.009(6) -0.049(9)
F16' 0.151(18) 0.098(10) 0.061(6) -0.075(12) -0.047(10) 0.040(7)
F17' 0.136(15) 0.100(10) 0.059(5) -0.060(11) -0.015(7) 0.024(6)
F18' 0.048(5) 0.099(12) 0.18(2) 0.020(5) -0.014(7) -0.105(15)
N13 0.0464(14) 0.0421(12) 0.0570(15) -0.0026(11) -0.0012(12) -0.0039(11)
C25 0.0411(14) 0.0352(11) 0.0406(13) -0.0076(11) -0.0069(11) 0.0036(10)
C26 0.0548(19) 0.0545(17) 0.065(2) 0.0112(16) 0.0057(16) -0.0071(15)
N14 0.0473(14) 0.0399(11) 0.0462(12) -0.0034(10) -0.0048(11) -0.0132(9)
C27 0.0263(11) 0.0322(10) 0.0504(14) -0.0019(9) -0.0028(11) -0.0155(10)
C28 0.0307(12) 0.0523(15) 0.0566(16) -0.0006(12) -0.0023(12) 0.0015(12)
N15 0.0504(14) 0.0382(11) 0.0507(13) 0.0017(11) -0.0040(12) -0.0021(10)
C29 0.0339(13) 0.0417(13) 0.0321(11) 0.0010(10) -0.0016(10) 0.0077(10)
C30 0.074(2) 0.076(2) 0.0431(16) 0.036(2) 0.0067(16) 0.0003(16)

loop_
_atom_type_symbol
_atom_type_description
_atom_type_scat_dispersion_real
_atom_type_scat_dispersion_imag
_atom_type_scat_source
C C 0.0033 0.0016 'International Tables Vol C Tables 4.2.6.8 and 6.1.1.4'
H H 0.0000 0.0000 'International Tables Vol C Tables 4.2.6.8 and 6.1.1.4'
F F 0.0171 0.0103 'International Tables Vol C Tables 4.2.6.8 and 6.1.1.4'
Li Li -0.0003 0.0001 'International Tables Vol C Tables 4.2.6.8 and 6.1.1.4'
N N 0.0061 0.0033 'International Tables Vol C Tables 4.2.6.8 and 6.1.1.4'
P P 0.1023 0.0942 'International Tables Vol C Tables 4.2.6.8 and 6.1.1.4'

loop_
_geom_angle_atom_site_label_1
_geom_angle_atom_site_label_2
_geom_angle_atom_site_label_3
_geom_angle
N3 Li1 N1 114.0(2)
N3 Li1 N2 111.4(2)
N1 Li1 N2 108.14(19)
N3 Li1 N4 109.27(19)
N1 Li1 N4 107.83(19)
N2 Li1 N4 105.79(19)
C1 N1 Li1 173.2(2)
N1 C1 C2 179.7(3)
C1 C2 H2A 109.5
C1 C2 H2B 109.5
H2A C2 H2B 109.5
C1 C2 H2C 109.5
H2A C2 H2C 109.5
H2B C2 H2C 109.5
C3 N2 Li1 172.3(2)
N2 C3 C4 178.4(2)
C3 C4 H4A 109.5
C3 C4 H4B 109.5
H4A C4 H4B 109.5
C3 C4 H4C 109.5
H4A C4 H4C 109.5
H4B C4 H4C 109.5
C5 N3 Li1 174.2(2)
N3 C5 C6 179.3(3)
C5 C6 H6A 109.5
C5 C6 H6B 109.5
H6A C6 H6B 109.5
C5 C6 H6C 109.5
H6A C6 H6C 109.5
H6B C6 H6C 109.5
C7 N4 Li1 171.2(2)
N4 C7 C8 179.3(2)
C7 C8 H8A 109.5
C7 C8 H8B 109.5
H8A C8 H8B 109.5
C7 C8 H8C 109.5
H8A C8 H8C 109.5
H8B C8 H8C 109.5
N7 Li2 N6 104.1(2)
N7 Li2 N8 109.8(2)
N6 Li2 N8 107.4(2)
N7 Li2 N5 112.4(2)
N6 Li2 N5 111.3(2)
N8 Li2 N5 111.4(2)
C9 N5 Li2 175.7(2)
N5 C9 C10 178.4(2)
C9 C10 H10A 109.5
C9 C10 H10B 109.5
H10A C10 H10B 109.5
C9 C10 H10C 109.5
H10A C10 H10C 109.5
H10B C10 H10C 109.5
C11 N6 Li2 167.4(2)
N6 C11 C12 178.9(3)
C11 C12 H12A 109.5
C11 C12 H12B 109.5
H12A C12 H12B 109.5
C11 C12 H12C 109.5
H12A C12 H12C 109.5
H12B C12 H12C 109.5
C13 N7 Li2 169.3(3)
N7 C13 C14 179.8(3)
C13 C14 H14A 109.5
C13 C14 H14B 109.5
H14A C14 H14B 109.5
C13 C14 H14C 109.5
H14A C14 H14C 109.5
H14B C14 H14C 109.5
C15 N8 Li2 169.9(3)
N8 C15 C16 179.7(3)
C15 C16 H16A 109.5
C15 C16 H16B 109.5
H16A C16 H16B 109.5
C15 C16 H16C 109.5
H16A C16 H16C 109.5
H16B C16 H16C 109.5
N11 Li3 N12 112.78(19)
N11 Li3 N9 105.30(19)
N12 Li3 N9 113.1(2)
N11 Li3 N10 105.50(19)
N12 Li3 N10 109.9(2)
N9 Li3 N10 109.91(18)
C17 N9 Li3 165.3(2)
N9 C17 C18 179.4(3)
C17 C18 H18A 109.5
C17 C18 H18B 109.5
H18A C18 H18B 109.5
C17 C18 H18C 109.5
H18A C18 H18C 109.5
H18B C18 H18C 109.5
C19 N10 Li3 168.7(2)
N10 C19 C20 178.6(3)
C19 C20 H20A 109.5
C19 C20 H20B 109.5
H20A C20 H20B 109.5
C19 C20 H20C 109.5
H20A C20 H20C 109.5
H20B C20 H20C 109.5
C21 N11 Li3 169.0(2)
N11 C21 C22 179.2(2)
C21 C22 H22A 109.5
C21 C22 H22B 109.5
H22A C22 H22B 109.5
C21 C22 H22C 109.5
H22A C22 H22C 109.5
H22B C22 H22C 109.5
C23 N12 Li3 173.0(2)
N12 C23 C24 178.7(2)
C23 C24 H24A 109.5
C23 C24 H24B 109.5
H24A C24 H24B 109.5
C23 C24 H24C 109.5
H24A C24 H24C 109.5
H24B C24 H24C 109.5
F3' P1 F5 150.8(8)
F3' P1 F6 114.5(9)
F5 P1 F6 93.8(4)
F3' P1 F4' 92.6(7)
F5 P1 F4' 59.1(8)
F6 P1 F4' 152.9(9)
F3' P1 F6' 96.0(9)
F5 P1 F6' 112.3(8)
F4' P1 F6' 171.4(9)
F3' P1 F2 94.3(4)
F5 P1 F2 92.2(2)
F6 P1 F2 90.2(3)
F4' P1 F2 88.6(3)
F6' P1 F2 91.3(6)
F3' P1 F1 85.2(4)
F5 P1 F1 88.3(2)
F6 P1 F1 90.0(3)
F4' P1 F1 91.5(3)
F6' P1 F1 88.7(6)
F2 P1 F1 179.44(11)
F3' P1 F4 60.7(8)
F5 P1 F4 90.9(3)
F6 P1 F4 175.3(4)
F6' P1 F4 156.7(8)
F2 P1 F4 90.04(19)
F1 P1 F4 89.75(19)
F5 P1 F3 176.3(3)
F6 P1 F3 89.8(4)
F4' P1 F3 117.2(9)
F6' P1 F3 71.4(8)
F2 P1 F3 87.1(2)
F1 P1 F3 92.3(2)
F4 P1 F3 85.5(3)
F3' P1 F5' 177.7(5)
F6 P1 F5' 65.1(8)
F4' P1 F5' 87.8(7)
F6' P1 F5' 83.6(8)
F2 P1 F5' 88.0(3)
F1 P1 F5' 92.5(3)
F4 P1 F5' 119.7(7)
F3 P1 F5' 154.4(7)
F12' P2 F9' 84.5(8)
F12' P2 F11 139.1(6)
F9' P2 F11 136.3(6)
F12' P2 F12 47.5(5)
F9' P2 F12 131.9(6)
F11 P2 F12 91.7(2)
F12' P2 F8 88.2(3)
F9' P2 F8 88.5(4)
F11 P2 F8 89.29(13)
F12 P2 F8 91.75(18)
F12' P2 F10' 177.5(6)
F9' P2 F10' 96.6(9)
F12 P2 F10' 131.4(7)
F8 P2 F10' 89.6(3)
F12' P2 F7 93.1(3)
F9' P2 F7 91.2(4)
F11 P2 F7 90.05(12)
F12 P2 F7 89.46(17)
F8 P2 F7 178.64(13)
F10' P2 F7 89.1(3)
F12' P2 F10 130.2(6)
F9' P2 F10 45.8(6)
F11 P2 F10 90.6(2)
F12 P2 F10 177.5(2)
F8 P2 F10 89.23(16)
F10' P2 F10 50.9(6)
F7 P2 F10 89.58(14)
F11 P2 F9 178.8(2)
F12 P2 F9 89.4(2)
F8 P2 F9 91.13(11)
F10' P2 F9 139.1(7)
F7 P2 F9 89.50(12)
F10 P2 F9 88.3(2)
F12' P2 F11' 93.0(7)
F9' P2 F11' 177.4(8)
F11 P2 F11' 46.2(4)
F12 P2 F11' 45.6(4)
F8 P2 F11' 91.0(3)
F10' P2 F11' 85.9(8)
F7 P2 F11' 89.4(3)
F10 P2 F11' 136.7(5)
F9 P2 F11' 135.0(5)
F16' P3 F15' 91.3(9)
F16' P3 F15 126.0(8)
F16' P3 F17 143.1(8)
F15' P3 F17 125.5(8)
F15 P3 F17 90.7(3)
F16' P3 F18' 94.6(10)
F15' P3 F18' 174.1(9)
F15 P3 F18' 139.3(8)
F17 P3 F18' 48.6(8)
F15' P3 F16 55.6(7)
F15 P3 F16 90.3(3)
F17 P3 F16 178.5(3)
F18' P3 F16 130.3(8)
F16' P3 F14 91.1(4)
F15' P3 F14 90.3(4)
F15 P3 F14 91.9(2)
F17 P3 F14 90.36(18)
F18' P3 F14 90.0(3)
F16 P3 F14 90.7(2)
F16' P3 F18 53.8(8)
F15' P3 F18 145.1(8)
F15 P3 F18 178.9(2)
F17 P3 F18 89.4(2)
F16 P3 F18 89.5(2)
F14 P3 F18 89.17(14)
F16' P3 F13 88.3(4)
F15' P3 F13 91.2(4)
F15 P3 F13 89.64(19)
F17 P3 F13 89.21(17)
F18' P3 F13 88.6(3)
F16 P3 F13 89.73(19)
F14 P3 F13 178.36(12)
F18 P3 F13 89.25(13)
F16' P3 F17' 176.8(9)
F15' P3 F17' 85.7(8)
F15 P3 F17' 50.9(7)
F18' P3 F17' 88.5(9)
F16 P3 F17' 141.2(7)
F14 P3 F17' 90.0(4)
F18 P3 F17' 129.3(7)
F13 P3 F17' 90.7(4)
N13 C25 C26 179.1(3)
C25 C26 H26A 109.5
C25 C26 H26B 109.5
H26A C26 H26B 109.5
C25 C26 H26C 109.5
H26A C26 H26C 109.5
H26B C26 H26C 109.5
N14 C27 C28 179.3(3)
C27 C28 H28A 109.5
C27 C28 H28B 109.5
H28A C28 H28B 109.5
C27 C28 H28C 109.5
H28A C28 H28C 109.5
H28B C28 H28C 109.5
N15 C29 C30 178.8(3)
C29 C30 H30A 109.5
C29 C30 H30B 109.5
H30A C30 H30B 109.5
C29 C30 H30C 109.5
H30A C30 H30C 109.5
H30B C30 H30C 109.5

loop_
_geom_bond_atom_site_label_1
_geom_bond_atom_site_label_2
_geom_bond_distance
Li1 N3 2.007(5)
Li1 N1 2.012(4)
Li1 N2 2.036(4)
Li1 N4 2.063(4)
N1 C1 1.141(3)
C1 C2 1.441(3)
C2 H2A 0.9800
C2 H2B 0.9800
C2 H2C 0.9800
N2 C3 1.134(3)
C3 C4 1.458(3)
C4 H4A 0.9800
C4 H4B 0.9800
C4 H4C 0.9800
N3 C5 1.137(3)
C5 C6 1.456(3)
C6 H6A 0.9800
C6 H6B 0.9800
C6 H6C 0.9800
N4 C7 1.129(3)
C7 C8 1.457(3)
C8 H8A 0.9800
C8 H8B 0.9800
C8 H8C 0.9800
Li2 N7 2.009(4)
Li2 N6 2.021(5)
Li2 N8 2.038(4)
Li2 N5 2.048(5)
N5 C9 1.128(3)
C9 C10 1.461(3)
C10 H10A 0.9800
C10 H10B 0.9800
C10 H10C 0.9800
N6 C11 1.132(3)
C11 C12 1.451(4)
C12 H12A 0.9800
C12 H12B 0.9800
C12 H12C 0.9800
N7 C13 1.145(3)
C13 C14 1.457(3)
C14 H14A 0.9800
C14 H14B 0.9800
C14 H14C 0.9800
N8 C15 1.132(3)
C15 C16 1.461(3)
C16 H16A 0.9800
C16 H16B 0.9800
C16 H16C 0.9800
Li3 N11 2.012(4)
Li3 N12 2.017(4)
Li3 N9 2.025(4)
Li3 N10 2.032(4)
N9 C17 1.135(3)
C17 C18 1.456(3)
C18 H18A 0.9800
C18 H18B 0.9800
C18 H18C 0.9800
N10 C19 1.132(3)
C19 C20 1.458(3)
C20 H20A 0.9800
C20 H20B 0.9800
C20 H20C 0.9800
N11 C21 1.140(3)
C21 C22 1.444(3)
C22 H22A 0.9800
C22 H22B 0.9800
C22 H22C 0.9800
N12 C23 1.136(3)
C23 C24 1.448(3)
C24 H24A 0.9800
C24 H24B 0.9800
C24 H24C 0.9800
P1 F3' 1.484(10)
P1 F5 1.528(5)
P1 F6 1.544(6)
P1 F4' 1.555(7)
P1 F6' 1.577(14)
P1 F2 1.5929(16)
P1 F1 1.5975(16)
P1 F4 1.607(4)
P1 F3 1.612(5)
P1 F5' 1.650(8)
P2 F12' 1.535(6)
P2 F9' 1.548(7)
P2 F11 1.565(3)
P2 F12 1.571(3)
P2 F8 1.5823(18)
P2 F10' 1.589(7)
P2 F7 1.5933(17)
P2 F10 1.602(3)
P2 F9 1.608(2)
P2 F11' 1.620(7)
P3 F16' 1.526(8)
P3 F15' 1.535(8)
P3 F15 1.570(3)
P3 F17 1.571(3)
P3 F18' 1.582(8)
P3 F16 1.585(3)
P3 F14 1.586(2)
P3 F18 1.590(2)
P3 F13 1.5967(19)
P3 F17' 1.614(9)
N13 C25 1.141(4)
C25 C26 1.447(4)
C26 H26A 0.9800
C26 H26B 0.9800
C26 H26C 0.9800
N14 C27 1.142(4)
C27 C28 1.438(4)
C28 H28A 0.9800
C28 H28B 0.9800
C28 H28C 0.9800
N15 C29 1.129(3)
C29 C30 1.444(4)
C30 H30A 0.9800
C30 H30B 0.9800
C30 H30C 0.9800
